data_1515130
loop_
_publ_author_name
'Kilbas, Benan'
'Mirtschin, Sebastian'
'Scopelliti, Rosario'
'Severin, Kay'

_publ_section_title
;
 A solvent-responsive coordination cage
;
_journal_issue 3
_journal_name_full 'Chemical Science'
_journal_page_first 701
_journal_paper_doi 10.1039/c1sc00779c
_journal_volume 3
_journal_year 2012
_chemical_formula_moiety 'C40 H46 N2 O14 Ru2'
_chemical_formula_sum 'C40 H46 N2 O14 Ru2'
_chemical_formula_weight 980.93
_chemical_name_systematic
;
?
;
_space_group_IT_number 15
_symmetry_cell_setting monoclinic
_symmetry_space_group_name_Hall '-C 2yc'
_symmetry_space_group_name_H-M 'C 1 2/c 1'
_atom_sites_solution_hydrogens geom
_atom_sites_solution_primary direct
_atom_sites_solution_secondary difmap
_audit_creation_method SHELXL-97
_cell_angle_alpha 90.00
_cell_angle_beta 102.022(9)
_cell_angle_gamma 90.00
_cell_formula_units_Z 4
_cell_length_a 23.769(3)
_cell_length_b 15.938(3)
_cell_length_c 13.3495(11)
_cell_measurement_reflns_used 225
_cell_measurement_temperature 100(2)
_cell_measurement_theta_max 22
_cell_measurement_theta_min 3
_cell_volume 4946.3(12)
_computing_cell_refinement 'Dirax/lsq (Duisenberg & Schreurs, 1989-2000)'
_computing_data_collection 'Collect (Bruker AXS BV, 1997-2004)'
_computing_data_reduction 'EvalCCD (Duisenberg & Schreurs, 1990-2000)'
_computing_molecular_graphics 'Bruker SHELXTL'
_computing_publication_material 'Bruker SHELXTL'
_computing_structure_refinement 'SHELXL-97 (Sheldrick, 1997)'
_computing_structure_solution 'SHELXS-97 (Sheldrick, 1990)'
_diffrn_ambient_temperature 100(2)
_diffrn_measured_fraction_theta_full 0.997
_diffrn_measured_fraction_theta_max 0.997
_diffrn_measurement_device_type 'Bruker APEX II CCD'
_diffrn_measurement_method 'phi and omega scans'
_diffrn_radiation_monochromator graphite
_diffrn_radiation_source 'fine-focus sealed tube'
_diffrn_radiation_type MoK\a
_diffrn_radiation_wavelength 0.71073
_diffrn_reflns_av_R_equivalents 0.0413
_diffrn_reflns_av_sigmaI/netI 0.0258
_diffrn_reflns_limit_h_max 30
_diffrn_reflns_limit_h_min -30
_diffrn_reflns_limit_k_max 20
_diffrn_reflns_limit_k_min -20
_diffrn_reflns_limit_l_max 17
_diffrn_reflns_limit_l_min -17
_diffrn_reflns_number 38422
_diffrn_reflns_theta_full 27.50
_diffrn_reflns_theta_max 27.50
_diffrn_reflns_theta_min 3.04
_exptl_absorpt_coefficient_mu 0.668
_exptl_absorpt_correction_T_max 0.7456
_exptl_absorpt_correction_T_min 0.4333
_exptl_absorpt_correction_type multi-scan
_exptl_absorpt_process_details 'SADABS 2008, Bruker AXS, 2008'
_exptl_crystal_colour yellow
_exptl_crystal_density_diffrn 1.317
_exptl_crystal_density_method 'not measured'
_exptl_crystal_description needle
_exptl_crystal_F_000 2000
_exptl_crystal_size_max 0.44
_exptl_crystal_size_mid 0.17
_exptl_crystal_size_min 0.11
_platon_squeeze_details
;
;
_refine_diff_density_max 0.475
_refine_diff_density_min -0.752
_refine_diff_density_rms 0.081
_refine_ls_extinction_method none
_refine_ls_goodness_of_fit_ref 1.064
_refine_ls_hydrogen_treatment constr
_refine_ls_matrix_type full
_refine_ls_number_parameters 262
_refine_ls_number_reflns 5677
_refine_ls_number_restraints 0
_refine_ls_restrained_S_all 1.064
_refine_ls_R_factor_all 0.0310
_refine_ls_R_factor_gt 0.0269
_refine_ls_shift/su_max 0.001
_refine_ls_shift/su_mean 0.000
_refine_ls_structure_factor_coef Fsqd
_refine_ls_weighting_details 'calc w=1/[\s^2^(Fo^2^)+(0.0378P)^2^+9.9229P] where P=(Fo^2^+2Fc^2^)/3'
_refine_ls_weighting_scheme calc
_refine_ls_wR_factor_gt 0.0729
_refine_ls_wR_factor_ref 0.0759
_reflns_number_gt 5080
_reflns_number_total 5677
_reflns_threshold_expression >2sigma(I)
_cod_data_source_file c1sc00779c.txt
_cod_data_source_block bk24f
_cod_depositor_comments
;
The following automatic conversions were performed:

'_symmetry_cell_setting' value 'Monoclinic' changed to 'monoclinic'
according to
/usr/data/users/saulius/automatic-downloads/retrospective/RSC/lib/dictionaries/cif_core.dic
dictionary named 'cif_core.dic' version 2.4.2 from 2011-04-26.

Automatic conversion script
Id: cif_fix_values 2281 2013-09-26 08:29:07Z andrius 
;
_cod_original_cell_volume 4946.5(11)
_cod_original_sg_symbol_H-M 'C 2/c'
_cod_database_code 1515130

loop_
_symmetry_equiv_pos_as_xyz
'x, y, z'
'-x, y, -z+1/2'
'x+1/2, y+1/2, z'
'-x+1/2, y+1/2, -z+1/2'
'-x, -y, -z'
'x, -y, z-1/2'
'-x+1/2, -y+1/2, -z'
'x+1/2, -y+1/2, z-1/2'

loop_
_atom_site_label
_atom_site_type_symbol
_atom_site_fract_x
_atom_site_fract_y
_atom_site_fract_z
_atom_site_U_iso_or_equiv
_atom_site_adp_type
_atom_site_occupancy
_atom_site_symmetry_multiplicity
_atom_site_calc_flag
_atom_site_refinement_flags
Ru1 Ru 0.144541(6) -0.089992(9) -0.072313(11) 0.01178(6) Uani 1 1 d .
O1 O 0.11043(6) 0.01966(8) -0.02117(11) 0.0156(3) Uani 1 1 d .
O2 O 0.18371(6) 0.10955(9) -0.02677(12) 0.0205(3) Uani 1 1 d .
O3 O 0.04400(6) 0.14006(8) 0.02476(10) 0.0143(3) Uani 1 1 d .
O4 O -0.06197(6) 0.12757(8) 0.05933(10) 0.0151(3) Uani 1 1 d .
O5 O -0.06541(7) 0.26617(9) 0.09589(13) 0.0268(3) Uani 1 1 d .
O6 O 0.15604(6) 0.29348(9) 0.04538(12) 0.0224(3) Uani 1 1 d .
O7 O 0.04664(7) 0.35788(9) 0.08697(12) 0.0238(3) Uani 1 1 d .
N1 N 0.09989(7) -0.04528(11) -0.21412(13) 0.0168(3) Uani 1 1 d .
C1 C 0.13516(8) 0.09260(11) -0.01389(15) 0.0139(4) Uani 1 1 d .
C2 C 0.09876(8) 0.16126(12) 0.01477(14) 0.0146(4) Uani 1 1 d .
C3 C 0.10806(8) 0.24532(12) 0.03777(15) 0.0164(4) Uani 1 1 d .
C4 C 0.05613(9) 0.27619(12) 0.06301(16) 0.0173(4) Uani 1 1 d .
C5 C 0.01849(8) 0.21038(12) 0.05498(15) 0.0161(4) Uani 1 1 d .
C6 C -0.04142(9) 0.20307(12) 0.07201(15) 0.0164(4) Uani 1 1 d .
C7 C 0.17725(10) 0.30520(15) -0.04726(18) 0.0268(5) Uani 1 1 d .
H7A H 0.1882 0.2508 -0.0715 0.040 Uiso 1 1 calc R
H7B H 0.2109 0.3423 -0.0334 0.040 Uiso 1 1 calc R
H7C H 0.1471 0.3305 -0.0998 0.040 Uiso 1 1 calc R
C8 C 0.07126(14) 0.37786(17) 0.1917(2) 0.0406(6) Uani 1 1 d .
H8A H 0.0560 0.3395 0.2369 0.061 Uiso 1 1 calc R
H8B H 0.0615 0.4357 0.2060 0.061 Uiso 1 1 calc R
H8C H 0.1132 0.3719 0.2038 0.061 Uiso 1 1 calc R
C9 C 0.06928(8) -0.01422(12) -0.28151(15) 0.0147(4) Uani 1 1 d .
C10 C 0.02960(8) 0.02798(12) -0.36432(14) 0.0158(4) Uani 1 1 d .
H10A H 0.0173 0.0813 -0.3393 0.024 Uiso 1 1 calc R
H10B H -0.0041 -0.0078 -0.3882 0.024 Uiso 1 1 calc R
H10C H 0.0490 0.0388 -0.4211 0.024 Uiso 1 1 calc R
C11 C 0.21394(8) -0.13798(13) -0.14213(15) 0.0178(4) Uani 1 1 d .
C12 C 0.23455(8) -0.06748(13) -0.07868(15) 0.0170(4) Uani 1 1 d .
H12 H 0.2529 -0.0224 -0.1058 0.020 Uiso 1 1 calc R
C13 C 0.22785(8) -0.06437(13) 0.02387(15) 0.0169(4) Uani 1 1 d .
H13 H 0.2413 -0.0165 0.0642 0.020 Uiso 1 1 calc R
C14 C 0.20134(8) -0.13124(13) 0.06908(15) 0.0159(4) Uani 1 1 d .
C15 C 0.18240(8) -0.20201(12) 0.00630(15) 0.0167(4) Uani 1 1 d .
H15 H 0.1652 -0.2478 0.0343 0.020 Uiso 1 1 calc R
C16 C 0.18851(8) -0.20614(13) -0.09786(16) 0.0176(4) Uani 1 1 d .
H16 H 0.1756 -0.2544 -0.1378 0.021 Uiso 1 1 calc R
C17 C 0.21638(10) -0.13713(14) -0.25368(16) 0.0234(4) Uani 1 1 d .
H17A H 0.2102 -0.0798 -0.2802 0.035 Uiso 1 1 calc R
H17B H 0.1863 -0.1739 -0.2917 0.035 Uiso 1 1 calc R
H17C H 0.2541 -0.1571 -0.2619 0.035 Uiso 1 1 calc R
C18 C 0.19074(9) -0.12028(13) 0.17695(15) 0.0183(4) Uani 1 1 d .
H18 H 0.1761 -0.0619 0.1817 0.022 Uiso 1 1 calc R
C19 C 0.14542(10) -0.18011(15) 0.20193(17) 0.0239(4) Uani 1 1 d .
H19A H 0.1105 -0.1768 0.1480 0.036 Uiso 1 1 calc R
H19B H 0.1363 -0.1643 0.2677 0.036 Uiso 1 1 calc R
H19C H 0.1603 -0.2376 0.2062 0.036 Uiso 1 1 calc R
C20 C 0.24757(9) -0.12759(15) 0.25589(16) 0.0230(4) Uani 1 1 d .
H20A H 0.2640 -0.1835 0.2515 0.034 Uiso 1 1 calc R
H20B H 0.2404 -0.1190 0.3248 0.034 Uiso 1 1 calc R
H20C H 0.2746 -0.0850 0.2417 0.034 Uiso 1 1 calc R

loop_
_atom_site_aniso_label
_atom_site_aniso_U_11
_atom_site_aniso_U_22
_atom_site_aniso_U_33
_atom_site_aniso_U_23
_atom_site_aniso_U_13
_atom_site_aniso_U_12
Ru1 0.01085(9) 0.01207(9) 0.01258(9) 0.00059(5) 0.00279(6) 0.00227(5)
O1 0.0136(6) 0.0120(6) 0.0217(7) -0.0027(5) 0.0050(5) -0.0001(5)
O2 0.0155(7) 0.0183(7) 0.0298(8) -0.0010(6) 0.0097(6) -0.0021(6)
O3 0.0132(6) 0.0121(6) 0.0184(7) -0.0032(5) 0.0047(5) -0.0012(5)
O4 0.0140(6) 0.0120(6) 0.0198(7) -0.0008(5) 0.0045(5) 0.0004(5)
O5 0.0243(8) 0.0149(7) 0.0440(10) -0.0070(6) 0.0140(7) 0.0021(6)
O6 0.0206(7) 0.0218(7) 0.0261(8) -0.0062(6) 0.0081(6) -0.0106(6)
O7 0.0277(8) 0.0101(7) 0.0342(9) -0.0045(6) 0.0082(7) -0.0007(6)
N1 0.0162(8) 0.0186(8) 0.0157(8) 0.0004(6) 0.0039(6) 0.0020(6)
C1 0.0149(9) 0.0134(9) 0.0129(9) -0.0007(6) 0.0018(7) -0.0008(7)
C2 0.0131(8) 0.0153(9) 0.0154(9) -0.0011(7) 0.0033(7) -0.0020(7)
C3 0.0169(9) 0.0154(9) 0.0167(9) -0.0008(7) 0.0031(7) -0.0030(7)
C4 0.0191(9) 0.0120(9) 0.0208(10) -0.0011(7) 0.0045(7) -0.0001(7)
C5 0.0172(9) 0.0123(9) 0.0192(9) -0.0018(7) 0.0044(7) 0.0026(7)
C6 0.0171(9) 0.0138(9) 0.0185(9) -0.0016(7) 0.0043(7) 0.0005(7)
C7 0.0270(11) 0.0258(11) 0.0291(12) 0.0011(9) 0.0093(9) -0.0103(9)
C8 0.0595(18) 0.0248(12) 0.0348(14) -0.0123(10) 0.0039(13) 0.0031(12)
C9 0.0152(9) 0.0136(8) 0.0169(9) -0.0015(7) 0.0069(7) -0.0013(7)
C10 0.0165(9) 0.0169(9) 0.0139(9) 0.0027(7) 0.0030(7) 0.0016(7)
C11 0.0136(9) 0.0232(10) 0.0177(10) 0.0023(7) 0.0060(7) 0.0075(7)
C12 0.0105(8) 0.0218(10) 0.0196(10) 0.0038(8) 0.0051(7) 0.0026(7)
C13 0.0112(8) 0.0203(10) 0.0181(10) 0.0010(7) 0.0004(7) 0.0017(7)
C14 0.0119(8) 0.0193(10) 0.0156(9) 0.0027(7) 0.0010(7) 0.0059(7)
C15 0.0160(9) 0.0152(9) 0.0190(10) 0.0043(7) 0.0039(7) 0.0077(7)
C16 0.0151(9) 0.0169(9) 0.0211(10) 0.0002(7) 0.0046(7) 0.0070(7)
C17 0.0261(11) 0.0271(11) 0.0184(10) 0.0021(8) 0.0083(8) 0.0083(9)
C18 0.0199(10) 0.0189(10) 0.0164(9) 0.0013(7) 0.0045(8) 0.0064(8)
C19 0.0243(10) 0.0297(11) 0.0190(10) 0.0041(8) 0.0073(8) 0.0033(9)
C20 0.0229(10) 0.0281(11) 0.0168(10) -0.0015(8) 0.0017(8) 0.0069(8)

loop_
_atom_type_symbol
_atom_type_description
_atom_type_scat_dispersion_real
_atom_type_scat_dispersion_imag
_atom_type_scat_source
C C 0.0033 0.0016 'International Tables Vol C Tables 4.2.6.8 and 6.1.1.4'
H H 0.0000 0.0000 'International Tables Vol C Tables 4.2.6.8 and 6.1.1.4'
N N 0.0061 0.0033 'International Tables Vol C Tables 4.2.6.8 and 6.1.1.4'
O O 0.0106 0.0060 'International Tables Vol C Tables 4.2.6.8 and 6.1.1.4'
Ru Ru -1.2594 0.8363 'International Tables Vol C Tables 4.2.6.8 and 6.1.1.4'

loop_
_geom_angle_atom_site_label_1
_geom_angle_atom_site_label_2
_geom_angle_atom_site_label_3
_geom_angle
_geom_angle_site_symmetry_1
_geom_angle_site_symmetry_3
N1 Ru1 O4 82.23(6) . 5
N1 Ru1 O1 81.57(6) . .
O4 Ru1 O1 77.24(5) 5 .
N1 Ru1 C13 134.57(7) . .
O4 Ru1 C13 139.74(7) 5 .
O1 Ru1 C13 91.01(7) . .
N1 Ru1 C15 143.03(7) . .
O4 Ru1 C15 91.49(7) 5 .
O1 Ru1 C15 132.62(7) . .
C13 Ru1 C15 68.40(8) . .
N1 Ru1 C14 172.44(7) . .
O4 Ru1 C14 105.32(7) 5 .
O1 Ru1 C14 100.42(6) . .
C13 Ru1 C14 38.54(8) . .
C15 Ru1 C14 38.14(7) . .
N1 Ru1 C16 108.42(7) . .
O4 Ru1 C16 104.92(7) 5 .
O1 Ru1 C16 169.93(7) . .
C13 Ru1 C16 81.04(8) . .
C15 Ru1 C16 38.30(7) . .
C14 Ru1 C16 69.51(7) . .
N1 Ru1 C12 102.98(7) . .
O4 Ru1 C12 172.37(6) 5 .
O1 Ru1 C12 108.85(7) . .
C13 Ru1 C12 37.86(8) . .
C15 Ru1 C12 80.99(8) . .
C14 Ru1 C12 69.45(7) . .
C16 Ru1 C12 68.28(8) . .
N1 Ru1 C11 91.09(7) . .
O4 Ru1 C11 137.40(7) 5 .
O1 Ru1 C11 143.47(7) . .
C13 Ru1 C11 69.00(8) . .
C15 Ru1 C11 69.26(7) . .
C14 Ru1 C11 82.99(7) . .
C16 Ru1 C11 38.08(8) . .
C12 Ru1 C11 38.11(8) . .
C1 O1 Ru1 124.80(12) . .
C5 O3 C2 108.18(15) . .
C6 O4 Ru1 126.08(12) . 5
C3 O6 C7 116.52(16) . .
C4 O7 C8 112.63(17) . .
C9 N1 Ru1 167.77(16) . .
O2 C1 O1 127.54(18) . .
O2 C1 C2 118.99(17) . .
O1 C1 C2 113.47(17) . .
O3 C2 C3 109.07(16) . .
O3 C2 C1 117.03(16) . .
C3 C2 C1 133.87(18) . .
O6 C3 C2 131.00(18) . .
O6 C3 C4 122.58(17) . .
C2 C3 C4 106.24(17) . .
C5 C4 O7 127.57(19) . .
C5 C4 C3 107.43(17) . .
O7 C4 C3 124.96(18) . .
C4 C5 O3 109.08(17) . .
C4 C5 C6 132.60(18) . .
O3 C5 C6 118.32(16) . .
O5 C6 O4 127.61(19) . .
O5 C6 C5 118.95(18) . .
O4 C6 C5 113.45(16) . .
O6 C7 H7A 109.5 . .
O6 C7 H7B 109.5 . .
H7A C7 H7B 109.5 . .
O6 C7 H7C 109.5 . .
H7A C7 H7C 109.5 . .
H7B C7 H7C 109.5 . .
O7 C8 H8A 109.5 . .
O7 C8 H8B 109.5 . .
H8A C8 H8B 109.5 . .
O7 C8 H8C 109.5 . .
H8A C8 H8C 109.5 . .
H8B C8 H8C 109.5 . .
N1 C9 C10 177.5(2) . .
C9 C10 H10A 109.5 . .
C9 C10 H10B 109.5 . .
H10A C10 H10B 109.5 . .
C9 C10 H10C 109.5 . .
H10A C10 H10C 109.5 . .
H10B C10 H10C 109.5 . .
C16 C11 C12 118.30(18) . .
C16 C11 C17 121.57(19) . .
C12 C11 C17 120.04(19) . .
C16 C11 Ru1 70.68(11) . .
C12 C11 Ru1 70.71(11) . .
C17 C11 Ru1 127.26(14) . .
C13 C12 C11 120.53(19) . .
C13 C12 Ru1 70.09(11) . .
C11 C12 Ru1 71.18(11) . .
C13 C12 H12 119.7 . .
C11 C12 H12 119.7 . .
Ru1 C12 H12 131.9 . .
C12 C13 C14 122.03(19) . .
C12 C13 Ru1 72.05(11) . .
C14 C13 Ru1 71.41(11) . .
C12 C13 H13 119.0 . .
C14 C13 H13 119.0 . .
Ru1 C13 H13 130.3 . .
C15 C14 C13 117.05(18) . .
C15 C14 C18 123.65(18) . .
C13 C14 C18 119.12(18) . .
C15 C14 Ru1 70.48(11) . .
C13 C14 Ru1 70.05(11) . .
C18 C14 Ru1 126.11(13) . .
C14 C15 C16 121.75(19) . .
C14 C15 Ru1 71.38(11) . .
C16 C15 Ru1 71.54(11) . .
C14 C15 H15 119.1 . .
C16 C15 H15 119.1 . .
Ru1 C15 H15 130.8 . .
C15 C16 C11 120.31(19) . .
C15 C16 Ru1 70.16(11) . .
C11 C16 Ru1 71.23(11) . .
C15 C16 H16 119.8 . .
C11 C16 H16 119.8 . .
Ru1 C16 H16 131.6 . .
C11 C17 H17A 109.5 . .
C11 C17 H17B 109.5 . .
H17A C17 H17B 109.5 . .
C11 C17 H17C 109.5 . .
H17A C17 H17C 109.5 . .
H17B C17 H17C 109.5 . .
C14 C18 C19 113.46(18) . .
C14 C18 C20 110.20(17) . .
C19 C18 C20 111.27(17) . .
C14 C18 H18 107.2 . .
C19 C18 H18 107.2 . .
C20 C18 H18 107.2 . .
C18 C19 H19A 109.5 . .
C18 C19 H19B 109.5 . .
H19A C19 H19B 109.5 . .
C18 C19 H19C 109.5 . .
H19A C19 H19C 109.5 . .
H19B C19 H19C 109.5 . .
C18 C20 H20A 109.5 . .
C18 C20 H20B 109.5 . .
H20A C20 H20B 109.5 . .
C18 C20 H20C 109.5 . .
H20A C20 H20C 109.5 . .
H20B C20 H20C 109.5 . .

loop_
_geom_bond_atom_site_label_1
_geom_bond_atom_site_label_2
_geom_bond_distance
_geom_bond_site_symmetry_2
Ru1 N1 2.0931(17) .
Ru1 O4 2.0933(14) 5
Ru1 O1 2.0996(14) .
Ru1 C13 2.1628(19) .
Ru1 C15 2.1691(19) .
Ru1 C14 2.1808(19) .
Ru1 C16 2.1873(19) .
Ru1 C12 2.1883(19) .
Ru1 C11 2.1945(19) .
O1 C1 1.297(2) .
O2 C1 1.232(2) .
O3 C5 1.374(2) .
O3 C2 1.378(2) .
O4 C6 1.297(2) .
O4 Ru1 2.0933(14) 5
O5 C6 1.230(2) .
O6 C3 1.361(2) .
O6 C7 1.441(3) .
O7 C4 1.371(2) .
O7 C8 1.434(3) .
N1 C9 1.145(3) .
C1 C2 1.493(3) .
C2 C3 1.382(3) .
C3 C4 1.433(3) .
C4 C5 1.368(3) .
C5 C6 1.493(3) .
C7 H7A 0.9800 .
C7 H7B 0.9800 .
C7 H7C 0.9800 .
C8 H8A 0.9800 .
C8 H8B 0.9800 .
C8 H8C 0.9800 .
C9 C10 1.459(3) .
C10 H10A 0.9800 .
C10 H10B 0.9800 .
C10 H10C 0.9800 .
C11 C16 1.430(3) .
C11 C12 1.431(3) .
C11 C17 1.502(3) .
C12 C13 1.412(3) .
C12 H12 0.9500 .
C13 C14 1.434(3) .
C13 H13 0.9500 .
C14 C15 1.421(3) .
C14 C18 1.523(3) .
C15 C16 1.429(3) .
C15 H15 0.9500 .
C16 H16 0.9500 .
C17 H17A 0.9800 .
C17 H17B 0.9800 .
C17 H17C 0.9800 .
C18 C19 1.527(3) .
C18 C20 1.535(3) .
C18 H18 1.0000 .
C19 H19A 0.9800 .
C19 H19B 0.9800 .
C19 H19C 0.9800 .
C20 H20A 0.9800 .
C20 H20B 0.9800 .
C20 H20C 0.9800 .

loop_
_geom_torsion_atom_site_label_1
_geom_torsion_atom_site_label_2
_geom_torsion_atom_site_label_3
_geom_torsion_atom_site_label_4
_geom_torsion
_geom_torsion_site_symmetry_1
N1 Ru1 O1 C1 -88.78(15) .
O4 Ru1 O1 C1 -172.66(15) 5
C13 Ru1 O1 C1 46.20(15) .
C15 Ru1 O1 C1 107.25(16) .
C14 Ru1 O1 C1 83.82(15) .
C16 Ru1 O1 C1 83.8(4) .
C12 Ru1 O1 C1 12.14(16) .
C11 Ru1 O1 C1 -8.5(2) .
O4 Ru1 N1 C9 50.9(8) 5
O1 Ru1 N1 C9 -27.3(8) .
C13 Ru1 N1 C9 -110.3(8) .
C15 Ru1 N1 C9 133.0(7) .
C16 Ru1 N1 C9 154.1(8) .
C12 Ru1 N1 C9 -134.8(8) .
C11 Ru1 N1 C9 -171.4(8) .
Ru1 O1 C1 O2 -6.5(3) .
Ru1 O1 C1 C2 174.29(12) .
C5 O3 C2 C3 -0.5(2) .
C5 O3 C2 C1 177.73(16) .
O2 C1 C2 O3 177.71(17) .
O1 C1 C2 O3 -3.0(2) .
O2 C1 C2 C3 -4.6(3) .
O1 C1 C2 C3 174.7(2) .
C7 O6 C3 C2 64.6(3) .
C7 O6 C3 C4 -121.1(2) .
O3 C2 C3 O6 175.08(19) .
C1 C2 C3 O6 -2.7(4) .
O3 C2 C3 C4 0.1(2) .
C1 C2 C3 C4 -177.8(2) .
C8 O7 C4 C5 101.0(3) .
C8 O7 C4 C3 -81.5(3) .
O6 C3 C4 C5 -175.13(18) .
C2 C3 C4 C5 0.4(2) .
O6 C3 C4 O7 6.9(3) .
C2 C3 C4 O7 -177.53(19) .
O7 C4 C5 O3 177.14(19) .
C3 C4 C5 O3 -0.7(2) .
O7 C4 C5 C6 -2.6(4) .
C3 C4 C5 C6 179.5(2) .
C2 O3 C5 C4 0.8(2) .
C2 O3 C5 C6 -179.45(16) .
Ru1 O4 C6 O5 1.7(3) 5
Ru1 O4 C6 C5 -178.55(12) 5
C4 C5 C6 O5 2.0(3) .
O3 C5 C6 O5 -177.70(18) .
C4 C5 C6 O4 -177.8(2) .
O3 C5 C6 O4 2.5(3) .
N1 Ru1 C11 C16 -119.21(12) .
O4 Ru1 C11 C16 -39.54(16) 5
O1 Ru1 C11 C16 163.55(11) .
C13 Ru1 C11 C16 102.67(13) .
C15 Ru1 C11 C16 28.70(11) .
C14 Ru1 C11 C16 65.50(12) .
C12 Ru1 C11 C16 130.91(17) .
N1 Ru1 C11 C12 109.88(12) .
O4 Ru1 C11 C12 -170.45(10) 5
O1 Ru1 C11 C12 32.64(17) .
C13 Ru1 C11 C12 -28.24(12) .
C15 Ru1 C11 C12 -102.21(13) .
C14 Ru1 C11 C12 -65.41(12) .
C16 Ru1 C11 C12 -130.91(17) .
N1 Ru1 C11 C17 -3.72(19) .
O4 Ru1 C11 C17 76.0(2) 5
O1 Ru1 C11 C17 -81.0(2) .
C13 Ru1 C11 C17 -141.8(2) .
C15 Ru1 C11 C17 144.2(2) .
C14 Ru1 C11 C17 -179.0(2) .
C16 Ru1 C11 C17 115.5(2) .
C12 Ru1 C11 C17 -113.6(2) .
C16 C11 C12 C13 -2.3(3) .
C17 C11 C12 C13 174.38(18) .
Ru1 C11 C12 C13 51.79(16) .
C16 C11 C12 Ru1 -54.10(15) .
C17 C11 C12 Ru1 122.58(18) .
N1 Ru1 C12 C13 151.26(12) .
O1 Ru1 C12 C13 65.87(13) .
C15 Ru1 C12 C13 -66.22(12) .
C14 Ru1 C12 C13 -28.50(12) .
C16 Ru1 C12 C13 -103.84(13) .
C11 Ru1 C12 C13 -133.96(18) .
N1 Ru1 C12 C11 -74.78(12) .
O1 Ru1 C12 C11 -160.17(11) .
C13 Ru1 C12 C11 133.96(18) .
C15 Ru1 C12 C11 67.74(12) .
C14 Ru1 C12 C11 105.46(13) .
C16 Ru1 C12 C11 30.12(11) .
C11 C12 C13 C14 1.0(3) .
Ru1 C12 C13 C14 53.28(16) .
C11 C12 C13 Ru1 -52.28(16) .
N1 Ru1 C13 C12 -41.12(16) .
O4 Ru1 C13 C12 168.48(10) 5
O1 Ru1 C13 C12 -120.25(12) .
C15 Ru1 C13 C12 103.58(13) .
C14 Ru1 C13 C12 134.20(18) .
C16 Ru1 C13 C12 65.95(12) .
C11 Ru1 C13 C12 28.42(12) .
N1 Ru1 C13 C14 -175.32(11) .
O4 Ru1 C13 C14 34.29(16) 5
O1 Ru1 C13 C14 105.55(12) .
C15 Ru1 C13 C14 -30.62(11) .
C16 Ru1 C13 C14 -68.25(12) .
C12 Ru1 C13 C14 -134.20(18) .
C11 Ru1 C13 C14 -105.78(13) .
C12 C13 C14 C15 0.7(3) .
Ru1 C13 C14 C15 54.24(15) .
C12 C13 C14 C18 -174.60(17) .
Ru1 C13 C14 C18 -121.03(16) .
C12 C13 C14 Ru1 -53.56(17) .
O4 Ru1 C14 C15 72.24(12) 5
O1 Ru1 C14 C15 151.72(11) .
C13 Ru1 C14 C15 -129.94(17) .
C16 Ru1 C14 C15 -28.28(12) .
C12 Ru1 C14 C15 -101.91(13) .
C11 Ru1 C14 C15 -65.09(12) .
O4 Ru1 C14 C13 -157.83(11) 5
O1 Ru1 C14 C13 -78.34(12) .
C15 Ru1 C14 C13 129.94(17) .
C16 Ru1 C14 C13 101.65(13) .
C12 Ru1 C14 C13 28.02(12) .
C11 Ru1 C14 C13 64.84(12) .
O4 Ru1 C14 C18 -45.74(18) 5
O1 Ru1 C14 C18 33.74(18) .
C13 Ru1 C14 C18 112.1(2) .
C15 Ru1 C14 C18 -118.0(2) .
C16 Ru1 C14 C18 -146.26(19) .
C12 Ru1 C14 C18 140.11(19) .
C11 Ru1 C14 C18 176.93(18) .
C13 C14 C15 C16 -1.0(3) .
C18 C14 C15 C16 174.03(17) .
Ru1 C14 C15 C16 53.01(16) .
C13 C14 C15 Ru1 -54.02(15) .
C18 C14 C15 Ru1 121.01(18) .
N1 Ru1 C15 C14 167.72(11) .
O4 Ru1 C15 C14 -113.25(11) 5
O1 Ru1 C15 C14 -39.29(15) .
C13 Ru1 C15 C14 30.92(12) .
C16 Ru1 C15 C14 134.27(18) .
C12 Ru1 C15 C14 68.08(12) .
C11 Ru1 C15 C14 105.72(13) .
N1 Ru1 C15 C16 33.45(18) .
O4 Ru1 C15 C16 112.49(12) 5
O1 Ru1 C15 C16 -173.56(10) .
C13 Ru1 C15 C16 -103.35(13) .
C14 Ru1 C15 C16 -134.27(18) .
C12 Ru1 C15 C16 -66.19(12) .
C11 Ru1 C15 C16 -28.55(12) .
C14 C15 C16 C11 -0.3(3) .
Ru1 C15 C16 C11 52.62(16) .
C14 C15 C16 Ru1 -52.94(16) .
C12 C11 C16 C15 2.0(3) .
C17 C11 C16 C15 -174.65(18) .
Ru1 C11 C16 C15 -52.14(16) .
C12 C11 C16 Ru1 54.11(15) .
C17 C11 C16 Ru1 -122.52(18) .
N1 Ru1 C16 C15 -159.55(11) .
O4 Ru1 C16 C15 -72.92(12) 5
O1 Ru1 C16 C15 28.2(4) .
C13 Ru1 C16 C15 66.33(12) .
C14 Ru1 C16 C15 28.17(12) .
C12 Ru1 C16 C15 103.43(13) .
C11 Ru1 C16 C15 133.57(17) .
N1 Ru1 C16 C11 66.89(12) .
O4 Ru1 C16 C11 153.52(11) 5
O1 Ru1 C16 C11 -105.4(4) .
C13 Ru1 C16 C11 -67.24(12) .
C15 Ru1 C16 C11 -133.57(17) .
C14 Ru1 C16 C11 -105.39(13) .
C12 Ru1 C16 C11 -30.13(11) .
C15 C14 C18 C19 -14.6(3) .
C13 C14 C18 C19 160.31(17) .
Ru1 C14 C18 C19 74.7(2) .
C15 C14 C18 C20 110.9(2) .
C13 C14 C18 C20 -74.2(2) .
Ru1 C14 C18 C20 -159.74(15) .

loop_
_platon_squeeze_void_nr
_platon_squeeze_void_average_x
_platon_squeeze_void_average_y
_platon_squeeze_void_average_z
_platon_squeeze_void_volume
_platon_squeeze_void_count_electrons
_platon_squeeze_void_content
1 0.500 0.000 0.021 611 135 ' '
2 1.000 0.500 -0.006 611 135 ' '
